data_2236614
loop_
_publ_author_name
'Hijikata, Daichi'
'Sasagawa, Kosuke'
'Yoshiwaka, Sayaka'
'Okamoto, Akiko'
'Yonezawa, Noriyuki'

_publ_section_title
;
 (4-Fluorophenyl)[8-(4-fluorobenzoyl)-2,7-diphenoxynaphthalen-1-yl]methanone
;
_journal_coeditor_code RZ5018
_journal_issue 11
_journal_name_full 'Acta Crystallographica Section E'
_journal_page_first o3246
_journal_paper_doi 10.1107/S160053681204408X
_journal_volume 68
_journal_year 2012
_chemical_formula_iupac 'C36 H22 F2 O4'
_chemical_formula_moiety 'C36 H22 F2 O4'
_chemical_formula_sum 'C36 H22 F2 O4'
_chemical_formula_weight 556.54
_chemical_name_systematic
;
(4-Fluorophenyl)[8-(4-fluorobenzoyl)-2,7-diphenoxynaphthalen-1-yl]methanone
;
_space_group_IT_number 60
_symmetry_cell_setting orthorhombic
_symmetry_space_group_name_Hall '-P 2n 2ab'
_symmetry_space_group_name_H-M 'P b c n'
_atom_sites_solution_hydrogens geom
_atom_sites_solution_primary direct
_atom_sites_solution_secondary difmap
_audit_creation_method SHELXL-97
_cell_angle_alpha 90.00
_cell_angle_beta 90.00
_cell_angle_gamma 90.00
_cell_formula_units_Z 8
_cell_length_a 22.3058(4)
_cell_length_b 14.6047(3)
_cell_length_c 16.8302(3)
_cell_measurement_reflns_used 89526
_cell_measurement_temperature 193(2)
_cell_measurement_theta_max 68.24
_cell_measurement_theta_min 3.02
_cell_volume 5482.77(18)
_computing_cell_refinement 'PROCESS-AUTO (Rigaku, 1998)'
_computing_data_collection 'PROCESS-AUTO (Rigaku, 1998)'
_computing_data_reduction 'PROCESS-AUTO (Rigaku, 1998)'
_computing_molecular_graphics 'ORTEPIII (Burnett & Johnson, 1996)'
_computing_publication_material 'SHELXL97 (Sheldrick, 2008)'
_computing_structure_refinement 'SHELXL97 (Sheldrick, 2008)'
_computing_structure_solution 'Il Milione (Burla <i>et al.</i>, 2007)'
_diffrn_ambient_temperature 193(2)
_diffrn_detector_area_resol_mean 10.000
_diffrn_measured_fraction_theta_full 0.997
_diffrn_measured_fraction_theta_max 0.997
_diffrn_measurement_device_type 'Rigaku R-AXIS RAPID'
_diffrn_measurement_method \w
_diffrn_radiation_monochromator graphite
_diffrn_radiation_source 'rotating anode'
_diffrn_radiation_type CuK\a
_diffrn_radiation_wavelength 1.54187
_diffrn_reflns_av_R_equivalents 0.0160
_diffrn_reflns_av_sigmaI/netI 0.0052
_diffrn_reflns_limit_h_max 26
_diffrn_reflns_limit_h_min -26
_diffrn_reflns_limit_k_max 17
_diffrn_reflns_limit_k_min -17
_diffrn_reflns_limit_l_max 19
_diffrn_reflns_limit_l_min -19
_diffrn_reflns_number 96215
_diffrn_reflns_theta_full 68.24
_diffrn_reflns_theta_max 68.24
_diffrn_reflns_theta_min 3.62
_exptl_absorpt_coefficient_mu 0.797
_exptl_absorpt_correction_T_max 0.9245
_exptl_absorpt_correction_T_min 0.6913
_exptl_absorpt_correction_type numerical
_exptl_absorpt_process_details
;
(NUMABS; Higashi, 1999)
;
_exptl_crystal_colour colorless
_exptl_crystal_density_diffrn 1.348
_exptl_crystal_density_method 'not measured'
_exptl_crystal_description block
_exptl_crystal_F_000 2304
_exptl_crystal_size_max 0.50
_exptl_crystal_size_mid 0.30
_exptl_crystal_size_min 0.10
_refine_diff_density_max 0.170
_refine_diff_density_min -0.161
_refine_ls_extinction_coef 0.00098(6)
_refine_ls_extinction_expression Fc^*^=kFc[1+0.001xFc^2^\l^3^/sin(2\q)]^-1/4^
_refine_ls_extinction_method 'SHELXL97 (Sheldrick, 2008)'
_refine_ls_goodness_of_fit_ref 1.063
_refine_ls_hydrogen_treatment constr
_refine_ls_matrix_type full
_refine_ls_number_parameters 380
_refine_ls_number_reflns 5011
_refine_ls_number_restraints 0
_refine_ls_restrained_S_all 1.063
_refine_ls_R_factor_all 0.0361
_refine_ls_R_factor_gt 0.0345
_refine_ls_shift/su_max 0.000
_refine_ls_shift/su_mean 0.000
_refine_ls_structure_factor_coef Fsqd
_refine_ls_weighting_details 'calc w=1/[\s^2^(Fo^2^)+(0.0435P)^2^+1.3362P] where P=(Fo^2^+2Fc^2^)/3'
_refine_ls_weighting_scheme calc
_refine_ls_wR_factor_gt 0.0896
_refine_ls_wR_factor_ref 0.0908
_reflns_number_gt 4671
_reflns_number_total 5011
_reflns_threshold_expression I>2sigma(I)
_cod_data_source_file rz5018.cif
_cod_data_source_block I
_cod_original_cell_volume 5482.76(18)
_cod_database_code 2236614
_cod_database_fobs_code 2236614

loop_
_symmetry_equiv_pos_site_id
_symmetry_equiv_pos_as_xyz
1 +X,+Y,+Z
2 1/2-X,1/2+Y,+Z
3 +X,-Y,1/2+Z
4 1/2-X,1/2-Y,1/2+Z
5 -X,-Y,-Z
6 1/2+X,1/2-Y,-Z
7 -X,+Y,1/2-Z
8 1/2+X,1/2+Y,1/2-Z

loop_
_atom_site_type_symbol
_atom_site_label
_atom_site_fract_x
_atom_site_fract_y
_atom_site_fract_z
_atom_site_U_iso_or_equiv
_atom_site_adp_type
_atom_site_calc_flag
_atom_site_refinement_flags
_atom_site_occupancy
_atom_site_symmetry_multiplicity
F F1 0.42732(5) 0.97093(6) 0.71349(6) 0.0794(3) Uani d . 1 1
F F2 0.21941(5) 0.25563(7) 0.76820(6) 0.0814(3) Uani d . 1 1
O O1 0.51813(4) 0.65226(6) 0.53754(5) 0.0445(2) Uani d . 1 1
O O2 0.22348(4) 0.46286(6) 0.46362(5) 0.0476(2) Uani d . 1 1
O O3 0.40405(4) 0.54759(6) 0.64967(5) 0.0436(2) Uani d . 1 1
O O4 0.28295(4) 0.62180(6) 0.58844(6) 0.0485(2) Uani d . 1 1
C C1 0.42155(5) 0.59134(7) 0.51684(7) 0.0354(3) Uani d . 1 1
C C2 0.47700(5) 0.61326(8) 0.48603(7) 0.0392(3) Uani d . 1 1
C C3 0.49455(6) 0.58889(8) 0.40848(8) 0.0452(3) Uani d . 1 1
H H3 0.5336 0.6032 0.3895 0.054 Uiso calc R 1 1
C C4 0.45474(6) 0.54468(8) 0.36146(8) 0.0450(3) Uani d . 1 1
H H4 0.4662 0.5284 0.3090 0.054 Uiso calc R 1 1
C C5 0.39650(6) 0.52212(7) 0.38826(7) 0.0393(3) Uani d . 1 1
C C6 0.35582(6) 0.47834(8) 0.33668(7) 0.0437(3) Uani d . 1 1
H H6 0.3679 0.4649 0.2838 0.052 Uiso calc R 1 1
C C7 0.29964(6) 0.45476(8) 0.36058(7) 0.0430(3) Uani d . 1 1
H H7 0.2729 0.4244 0.3254 0.052 Uiso calc R 1 1
C C8 0.28201(5) 0.47632(8) 0.43851(7) 0.0389(3) Uani d . 1 1
C C9 0.31971(5) 0.51855(7) 0.49203(7) 0.0353(3) Uani d . 1 1
C C10 0.37908(5) 0.54365(7) 0.46804(7) 0.0351(3) Uani d . 1 1
C C11 0.41193(5) 0.61111(8) 0.60379(7) 0.0362(3) Uani d . 1 1
C C12 0.41448(5) 0.70744(8) 0.63178(7) 0.0380(3) Uani d . 1 1
C C13 0.40891(6) 0.78060(9) 0.57966(8) 0.0460(3) Uani d . 1 1
H H13 0.4022 0.7693 0.5248 0.055 Uiso calc R 1 1
C C14 0.41308(7) 0.87001(9) 0.60688(9) 0.0549(3) Uani d . 1 1
H H14 0.4093 0.9203 0.5714 0.066 Uiso calc R 1 1
C C15 0.42273(7) 0.88356(9) 0.68609(9) 0.0542(3) Uani d . 1 1
C C16 0.42761(7) 0.81373(10) 0.73981(8) 0.0536(3) Uani d . 1 1
H H16 0.4338 0.8260 0.7946 0.064 Uiso calc R 1 1
C C17 0.42336(6) 0.72486(9) 0.71226(8) 0.0458(3) Uani d . 1 1
H H17 0.4265 0.6752 0.7485 0.055 Uiso calc R 1 1
C C18 0.29239(5) 0.54231(8) 0.57138(7) 0.0364(3) Uani d . 1 1
C C19 0.27487(5) 0.46544(8) 0.62434(7) 0.0380(3) Uani d . 1 1
C C20 0.23468(6) 0.48195(10) 0.68603(7) 0.0466(3) Uani d . 1 1
H H20 0.2197 0.5420 0.6946 0.056 Uiso calc R 1 1
C C21 0.21664(6) 0.41109(11) 0.73482(8) 0.0576(4) Uani d . 1 1
H H21 0.1895 0.4219 0.7773 0.069 Uiso calc R 1 1
C C22 0.23845(7) 0.32519(11) 0.72109(8) 0.0564(4) Uani d . 1 1
C C23 0.27865(7) 0.30606(10) 0.66188(9) 0.0555(4) Uani d . 1 1
H H23 0.2936 0.2457 0.6544 0.067 Uiso calc R 1 1
C C24 0.29691(6) 0.37735(9) 0.61327(8) 0.0469(3) Uani d . 1 1
H H24 0.3248 0.3659 0.5718 0.056 Uiso calc R 1 1
C C25 0.55286(5) 0.72530(8) 0.51134(8) 0.0413(3) Uani d . 1 1
C C26 0.53493(6) 0.78388(9) 0.45175(9) 0.0541(3) Uani d . 1 1
H H26 0.4978 0.7747 0.4254 0.065 Uiso calc R 1 1
C C27 0.57176(7) 0.85648(10) 0.43073(10) 0.0621(4) Uani d . 1 1
H H27 0.5600 0.8965 0.3890 0.075 Uiso calc R 1 1
C C28 0.62528(7) 0.87125(10) 0.46961(10) 0.0591(4) Uani d . 1 1
H H28 0.6504 0.9209 0.4548 0.071 Uiso calc R 1 1
C C29 0.64195(6) 0.81319(10) 0.53019(10) 0.0562(4) Uani d . 1 1
H H29 0.6784 0.8238 0.5578 0.067 Uiso calc R 1 1
C C30 0.60613(6) 0.73941(9) 0.55138(8) 0.0473(3) Uani d . 1 1
H H30 0.6181 0.6992 0.5928 0.057 Uiso calc R 1 1
C C31 0.18912(6) 0.39816(9) 0.42294(7) 0.0441(3) Uani d . 1 1
C C32 0.20515(7) 0.30699(10) 0.42398(9) 0.0570(4) Uani d . 1 1
H H32 0.2393 0.2873 0.4530 0.068 Uiso calc R 1 1
C C33 0.17099(8) 0.24501(11) 0.38237(11) 0.0675(4) Uani d . 1 1
H H33 0.1820 0.1822 0.3819 0.081 Uiso calc R 1 1
C C34 0.12115(9) 0.27327(12) 0.34162(10) 0.0717(5) Uani d . 1 1
H H34 0.0982 0.2302 0.3123 0.086 Uiso calc R 1 1
C C35 0.10419(8) 0.36443(12) 0.34296(10) 0.0678(4) Uani d . 1 1
H H35 0.0690 0.3835 0.3158 0.081 Uiso calc R 1 1
C C36 0.13857(6) 0.42802(10) 0.38408(8) 0.0524(3) Uani d . 1 1
H H36 0.1274 0.4908 0.3853 0.063 Uiso calc R 1 1

loop_
_atom_site_aniso_label
_atom_site_aniso_U_11
_atom_site_aniso_U_22
_atom_site_aniso_U_33
_atom_site_aniso_U_12
_atom_site_aniso_U_13
_atom_site_aniso_U_23
F1 0.1211(8) 0.0418(5) 0.0751(6) -0.0105(5) 0.0047(6) -0.0162(4)
F2 0.0877(7) 0.0902(7) 0.0662(6) -0.0393(6) -0.0098(5) 0.0362(5)
O1 0.0405(4) 0.0453(5) 0.0476(5) -0.0009(4) 0.0052(4) 0.0125(4)
O2 0.0421(5) 0.0541(5) 0.0467(5) 0.0010(4) 0.0022(4) -0.0123(4)
O3 0.0529(5) 0.0386(4) 0.0393(4) 0.0002(4) 0.0101(4) 0.0055(4)
O4 0.0537(5) 0.0363(5) 0.0555(6) 0.0036(4) 0.0137(4) -0.0079(4)
C1 0.0413(6) 0.0277(5) 0.0371(6) 0.0062(4) 0.0077(5) 0.0052(4)
C2 0.0423(6) 0.0309(5) 0.0444(7) 0.0045(5) 0.0068(5) 0.0083(5)
C3 0.0478(7) 0.0369(6) 0.0510(7) 0.0052(5) 0.0200(6) 0.0087(5)
C4 0.0601(8) 0.0349(6) 0.0399(6) 0.0075(5) 0.0196(6) 0.0039(5)
C5 0.0534(7) 0.0285(5) 0.0360(6) 0.0081(5) 0.0114(5) 0.0038(4)
C6 0.0649(8) 0.0339(6) 0.0322(6) 0.0077(5) 0.0092(5) 0.0010(5)
C7 0.0567(7) 0.0358(6) 0.0363(6) 0.0049(5) 0.0000(5) -0.0010(5)
C8 0.0446(6) 0.0335(6) 0.0387(6) 0.0052(5) 0.0038(5) 0.0010(5)
C9 0.0428(6) 0.0292(5) 0.0339(6) 0.0055(4) 0.0059(5) 0.0014(4)
C10 0.0447(6) 0.0257(5) 0.0350(6) 0.0063(4) 0.0080(5) 0.0042(4)
C11 0.0336(5) 0.0358(6) 0.0391(6) 0.0021(4) 0.0044(5) 0.0036(5)
C12 0.0359(6) 0.0379(6) 0.0402(6) 0.0000(5) 0.0042(5) -0.0003(5)
C13 0.0555(7) 0.0394(6) 0.0432(7) 0.0061(5) -0.0017(6) -0.0006(5)
C14 0.0733(9) 0.0370(7) 0.0545(8) 0.0054(6) -0.0004(7) 0.0020(6)
C15 0.0654(9) 0.0373(7) 0.0598(9) -0.0044(6) 0.0045(7) -0.0093(6)
C16 0.0637(9) 0.0530(8) 0.0442(7) -0.0099(7) 0.0016(6) -0.0088(6)
C17 0.0513(7) 0.0443(7) 0.0418(7) -0.0059(6) 0.0023(5) 0.0020(5)
C18 0.0348(6) 0.0359(6) 0.0386(6) 0.0016(4) 0.0039(5) -0.0057(5)
C19 0.0393(6) 0.0412(6) 0.0334(6) -0.0057(5) 0.0017(5) -0.0046(5)
C20 0.0448(7) 0.0563(8) 0.0388(6) -0.0088(6) 0.0051(5) -0.0083(6)
C21 0.0541(8) 0.0796(11) 0.0391(7) -0.0206(7) 0.0078(6) 0.0003(7)
C22 0.0619(8) 0.0653(9) 0.0419(7) -0.0281(7) -0.0080(6) 0.0135(6)
C23 0.0700(9) 0.0433(7) 0.0532(8) -0.0095(6) -0.0081(7) 0.0063(6)
C24 0.0571(8) 0.0416(7) 0.0420(7) -0.0025(6) 0.0040(6) -0.0008(5)
C25 0.0392(6) 0.0385(6) 0.0462(7) 0.0029(5) 0.0081(5) 0.0035(5)
C26 0.0507(7) 0.0469(7) 0.0646(9) -0.0070(6) -0.0085(6) 0.0148(6)
C27 0.0709(10) 0.0485(8) 0.0670(10) -0.0130(7) -0.0058(8) 0.0161(7)
C28 0.0567(8) 0.0461(8) 0.0746(10) -0.0121(6) 0.0074(7) 0.0004(7)
C29 0.0444(7) 0.0508(8) 0.0735(9) -0.0006(6) -0.0038(7) -0.0107(7)
C30 0.0461(7) 0.0451(7) 0.0506(7) 0.0074(6) -0.0005(6) -0.0016(6)
C31 0.0488(7) 0.0432(6) 0.0402(6) -0.0043(5) 0.0044(5) -0.0006(5)
C32 0.0629(9) 0.0462(8) 0.0618(9) 0.0035(6) 0.0119(7) 0.0038(7)
C33 0.0829(11) 0.0433(8) 0.0762(11) -0.0127(8) 0.0268(9) -0.0024(7)
C34 0.0889(12) 0.0621(10) 0.0641(10) -0.0392(9) 0.0133(9) -0.0073(8)
C35 0.0662(10) 0.0737(11) 0.0635(10) -0.0264(8) -0.0110(8) 0.0130(8)
C36 0.0544(8) 0.0462(7) 0.0566(8) -0.0089(6) -0.0034(6) 0.0088(6)

loop_
_atom_type_symbol
_atom_type_description
_atom_type_scat_dispersion_real
_atom_type_scat_dispersion_imag
_atom_type_scat_source
C C 0.0181 0.0091 'International Tables Vol C Tables 4.2.6.8 and 6.1.1.4'
H H 0.0000 0.0000 'International Tables Vol C Tables 4.2.6.8 and 6.1.1.4'
O O 0.0492 0.0322 'International Tables Vol C Tables 4.2.6.8 and 6.1.1.4'
F F 0.0727 0.0534 'International Tables Vol C Tables 4.2.6.8 and 6.1.1.4'

loop_
_geom_angle_atom_site_label_1
_geom_angle_atom_site_label_2
_geom_angle_atom_site_label_3
_geom_angle
C2 O1 C25 119.09(9)
C8 O2 C31 117.61(9)
C2 C1 C10 119.33(10)
C2 C1 C11 116.65(11)
C10 C1 C11 123.72(10)
C1 C2 O1 117.02(10)
C1 C2 C3 122.63(12)
O1 C2 C3 120.00(11)
C4 C3 C2 118.69(11)
C4 C3 H3 120.7
C2 C3 H3 120.7
C3 C4 C5 121.83(11)
C3 C4 H4 119.1
C5 C4 H4 119.1
C6 C5 C4 120.04(11)
C6 C5 C10 120.15(11)
C4 C5 C10 119.80(12)
C7 C6 C5 121.72(11)
C7 C6 H6 119.1
C5 C6 H6 119.1
C6 C7 C8 118.50(12)
C6 C7 H7 120.8
C8 C7 H7 120.8
C9 C8 O2 116.03(10)
C9 C8 C7 122.67(11)
O2 C8 C7 121.09(11)
C8 C9 C10 119.64(10)
C8 C9 C18 115.79(10)
C10 C9 C18 124.36(10)
C9 C10 C5 117.31(11)
C9 C10 C1 124.99(10)
C5 C10 C1 117.66(10)
O3 C11 C12 121.69(11)
O3 C11 C1 119.31(10)
C12 C11 C1 118.97(10)
C13 C12 C17 119.14(11)
C13 C12 C11 121.70(11)
C17 C12 C11 119.16(11)
C14 C13 C12 120.66(12)
C14 C13 H13 119.7
C12 C13 H13 119.7
C15 C14 C13 118.02(13)
C15 C14 H14 121.0
C13 C14 H14 121.0
F1 C15 C14 118.62(13)
F1 C15 C16 117.99(13)
C14 C15 C16 123.39(13)
C15 C16 C17 118.26(13)
C15 C16 H16 120.9
C17 C16 H16 120.9
C16 C17 C12 120.52(12)
C16 C17 H17 119.7
C12 C17 H17 119.7
O4 C18 C19 122.34(11)
O4 C18 C9 119.96(11)
C19 C18 C9 117.62(9)
C24 C19 C20 119.20(12)
C24 C19 C18 121.73(11)
C20 C19 C18 119.06(11)
C21 C20 C19 120.07(13)
C21 C20 H20 120.0
C19 C20 H20 120.0
C22 C21 C20 118.95(13)
C22 C21 H21 120.5
C20 C21 H21 120.5
F2 C22 C21 118.52(14)
F2 C22 C23 118.52(15)
C21 C22 C23 122.96(13)
C22 C23 C24 117.97(14)
C22 C23 H23 121.0
C24 C23 H23 121.0
C23 C24 C19 120.82(13)
C23 C24 H24 119.6
C19 C24 H24 119.6
C26 C25 C30 120.81(12)
C26 C25 O1 123.07(11)
C30 C25 O1 116.04(11)
C25 C26 C27 119.24(13)
C25 C26 H26 120.4
C27 C26 H26 120.4
C28 C27 C26 120.76(14)
C28 C27 H27 119.6
C26 C27 H27 119.6
C29 C28 C27 119.27(13)
C29 C28 H28 120.4
C27 C28 H28 120.4
C28 C29 C30 120.85(13)
C28 C29 H29 119.6
C30 C29 H29 119.6
C25 C30 C29 119.05(13)
C25 C30 H30 120.5
C29 C30 H30 120.5
C36 C31 C32 121.67(13)
C36 C31 O2 117.97(12)
C32 C31 O2 120.34(12)
C33 C32 C31 119.06(15)
C33 C32 H32 120.5
C31 C32 H32 120.5
C34 C33 C32 120.42(15)
C34 C33 H33 119.8
C32 C33 H33 119.8
C33 C34 C35 120.23(15)
C33 C34 H34 119.9
C35 C34 H34 119.9
C34 C35 C36 120.01(16)
C34 C35 H35 120.0
C36 C35 H35 120.0
C31 C36 C35 118.55(14)
C31 C36 H36 120.7
C35 C36 H36 120.7

loop_
_geom_bond_atom_site_label_1
_geom_bond_atom_site_label_2
_geom_bond_distance
F1 C15 1.3607(15)
F2 C22 1.3569(15)
O1 C2 1.3848(15)
O1 C25 1.3902(14)
O2 C8 1.3863(14)
O2 C31 1.3959(15)
O3 C11 1.2198(14)
O4 C18 1.2144(14)
C1 C2 1.3788(16)
C1 C10 1.4343(17)
C1 C11 1.5069(16)
C2 C3 1.4084(17)
C3 C4 1.3534(19)
C3 H3 0.9500
C4 C5 1.4141(17)
C4 H4 0.9500
C5 C6 1.4092(18)
C5 C10 1.4326(16)
C6 C7 1.3605(19)
C6 H6 0.9500
C7 C8 1.4049(17)
C7 H7 0.9500
C8 C9 1.3781(17)
C9 C10 1.4322(16)
C9 C18 1.5084(15)
C11 C12 1.4846(16)
C12 C13 1.3881(17)
C12 C17 1.3924(18)
C13 C14 1.3869(18)
C13 H13 0.9500
C14 C15 1.365(2)
C14 H14 0.9500
C15 C16 1.367(2)
C16 C17 1.3815(19)
C16 H16 0.9500
C17 H17 0.9500
C18 C19 1.4858(17)
C19 C24 1.3899(17)
C19 C20 1.3928(17)
C20 C21 1.3810(19)
C20 H20 0.9500
C21 C22 1.365(2)
C21 H21 0.9500
C22 C23 1.369(2)
C23 C24 1.3854(19)
C23 H23 0.9500
C24 H24 0.9500
C25 C26 1.3776(18)
C25 C30 1.3815(18)
C26 C27 1.3872(19)
C26 H26 0.9500
C27 C28 1.378(2)
C27 H27 0.9500
C28 C29 1.377(2)
C28 H28 0.9500
C29 C30 1.388(2)
C29 H29 0.9500
C30 H30 0.9500
C31 C36 1.3746(19)
C31 C32 1.3788(19)
C32 C33 1.375(2)
C32 H32 0.9500
C33 C34 1.370(3)
C33 H33 0.9500
C34 C35 1.384(3)
C34 H34 0.9500
C35 C36 1.389(2)
C35 H35 0.9500
C36 H36 0.9500

loop_
_geom_hbond_atom_site_label_D
_geom_hbond_atom_site_label_H
_geom_hbond_atom_site_label_A
_geom_hbond_site_symmetry_D
_geom_hbond_site_symmetry_H
_geom_hbond_site_symmetry_A
_geom_hbond_distance_DH
_geom_hbond_distance_HA
_geom_hbond_distance_DA
_geom_hbond_angle_DHA
_geom_hbond_publ_flag
C6 H6 O3 1_555 1_555 3_564 0.95 2.40 3.3477(15) 172 y
C13 H13 Cg 1_555 1_555 7_555 0.95 2.87 3.6924(15) 145 y

loop_
_geom_torsion_atom_site_label_1
_geom_torsion_atom_site_label_2
_geom_torsion_atom_site_label_3
_geom_torsion_atom_site_label_4
_geom_torsion
C10 C1 C2 O1 -174.65(9)
C11 C1 C2 O1 -0.77(15)
C10 C1 C2 C3 -1.47(17)
C11 C1 C2 C3 172.42(10)
C25 O1 C2 C1 -137.78(11)
C25 O1 C2 C3 48.85(14)
C1 C2 C3 C4 2.12(18)
O1 C2 C3 C4 175.10(10)
C2 C3 C4 C5 -0.34(18)
C3 C4 C5 C6 178.22(11)
C3 C4 C5 C10 -1.97(17)
C4 C5 C6 C7 179.33(11)
C10 C5 C6 C7 -0.47(17)
C5 C6 C7 C8 1.01(18)
C31 O2 C8 C9 -161.51(11)
C31 O2 C8 C7 23.62(16)
C6 C7 C8 C9 -1.41(18)
C6 C7 C8 O2 173.11(11)
O2 C8 C9 C10 -173.55(10)
C7 C8 C9 C10 1.23(17)
O2 C8 C9 C18 1.38(15)
C7 C8 C9 C18 176.16(10)
C8 C9 C10 C5 -0.63(15)
C18 C9 C10 C5 -175.11(10)
C8 C9 C10 C1 177.13(10)
C18 C9 C10 C1 2.65(17)
C6 C5 C10 C9 0.26(15)
C4 C5 C10 C9 -179.54(10)
C6 C5 C10 C1 -177.66(10)
C4 C5 C10 C1 2.53(15)
C2 C1 C10 C9 -178.62(10)
C11 C1 C10 C9 7.96(17)
C2 C1 C10 C5 -0.86(15)
C11 C1 C10 C5 -174.29(10)
C2 C1 C11 O3 -114.60(12)
C10 C1 C11 O3 58.99(15)
C2 C1 C11 C12 63.22(14)
C10 C1 C11 C12 -123.19(12)
O3 C11 C12 C13 -164.21(12)
C1 C11 C12 C13 18.03(17)
O3 C11 C12 C17 16.52(17)
C1 C11 C12 C17 -161.25(11)
C17 C12 C13 C14 1.1(2)
C11 C12 C13 C14 -178.23(12)
C12 C13 C14 C15 0.0(2)
C13 C14 C15 F1 179.56(13)
C13 C14 C15 C16 -1.0(2)
F1 C15 C16 C17 -179.61(13)
C14 C15 C16 C17 0.9(2)
C15 C16 C17 C12 0.2(2)
C13 C12 C17 C16 -1.10(19)
C11 C12 C17 C16 178.19(12)
C8 C9 C18 O4 -109.42(13)
C10 C9 C18 O4 65.25(16)
C8 C9 C18 C19 67.27(14)
C10 C9 C18 C19 -118.07(12)
O4 C18 C19 C24 -165.81(12)
C9 C18 C19 C24 17.59(17)
O4 C18 C19 C20 15.05(18)
C9 C18 C19 C20 -161.55(11)
C24 C19 C20 C21 -0.71(19)
C18 C19 C20 C21 178.45(11)
C19 C20 C21 C22 -0.5(2)
C20 C21 C22 F2 -178.51(12)
C20 C21 C22 C23 1.4(2)
F2 C22 C23 C24 178.84(12)
C21 C22 C23 C24 -1.1(2)
C22 C23 C24 C19 -0.2(2)
C20 C19 C24 C23 1.0(2)
C18 C19 C24 C23 -178.09(12)
C2 O1 C25 C26 26.01(17)
C2 O1 C25 C30 -157.08(11)
C30 C25 C26 C27 1.6(2)
O1 C25 C26 C27 178.34(13)
C25 C26 C27 C28 -1.1(2)
C26 C27 C28 C29 -0.3(2)
C27 C28 C29 C30 1.2(2)
C26 C25 C30 C29 -0.7(2)
O1 C25 C30 C29 -177.67(12)
C28 C29 C30 C25 -0.7(2)
C8 O2 C31 C36 -117.82(13)
C8 O2 C31 C32 63.82(16)
C36 C31 C32 C33 2.7(2)
O2 C31 C32 C33 -179.01(12)
C31 C32 C33 C34 -1.1(2)
C32 C33 C34 C35 -1.0(2)
C33 C34 C35 C36 1.6(3)
C32 C31 C36 C35 -2.0(2)
O2 C31 C36 C35 179.61(13)
C34 C35 C36 C31 -0.1(2)

loop_
_cod_related_entry_id
_cod_related_entry_database
_cod_related_entry_code
1 ChemSpider 30658164
